data_9016462
loop_
_publ_author_name
'Soubeyroux, J.'
'Chevreau, N.'
'Demazeau, G.'
'Hagenmueller, P.'

_publ_section_title
;
 Etude par diffraction de neutrons de la phase Sr0.5 La1.5 Li0.5 Fe0.5 O4
 _cod_database_code 1008943
;
_journal_name_full 'Journal of Solid State Chemistry'
_journal_page_first 38
_journal_page_last 43
_journal_paper_doi 10.1016/0022-4596(84)90312-8
_journal_volume 51
_journal_year 1984
_chemical_formula_sum 'Fe2 La6 Li2 O16 Sr2'
_space_group_IT_number 123
_symmetry_space_group_name_Hall '-P 4 2'
_symmetry_space_group_name_H-M 'P 4/m m m'
_cell_angle_alpha 90
_cell_angle_beta 90
_cell_angle_gamma 90
_cell_length_a 5.3174
_cell_length_b 5.3174
_cell_length_c 13.02
_cell_formula_units_Z 1
_cell_volume 368.137
_database_code_amcsd 0016807
_exptl_crystal_density_diffrn 6.271
_cod_duplicate_entry 1008943
_cod_original_formula_sum 'Li2 Fe2 (Sr2 La6) O16'
_cod_database_code 9016462
_amcsd_formula_title 'Fe0.5 La1.5 Li0.5 O4 Sr0.5'

loop_
_space_group_symop_operation_xyz
x,y,z
-y,-x,z
y,x,-z
y,-x,-z
-y,x,z
x,-y,z
-x,y,-z
x,y,-z
-x,-y,z
y,x,z
-y,-x,-z
-y,x,-z
y,-x,z
-x,y,z
x,-y,-z
-x,-y,-z

loop_
_atom_site_label
_atom_site_fract_x
_atom_site_fract_y
_atom_site_fract_z
_atom_site_occupancy
Li1 0.00000 0.00000 0.00000 1.00000
Fe1 0.50000 0.50000 0.00000 1.00000
Fe2 0.50000 0.00000 0.50000 0.50000
Li2 0.50000 0.00000 0.50000 0.50000
Sr1 0.50000 0.00000 0.14400 0.25000
La1 0.50000 0.00000 0.14400 0.75000
Sr2 0.00000 0.00000 0.36300 0.25000
La2 0.00000 0.00000 0.36300 0.75000
Sr3 0.50000 0.50000 0.36600 0.25000
La3 0.50000 0.50000 0.36600 0.75000
O1 0.26200 0.26200 0.00000 1.00000
O2 0.00000 0.00000 0.18100 1.00000
O3 0.50000 0.50000 0.17600 1.00000
O4 0.50000 0.00000 0.32800 1.00000
O5 0.25000 0.25000 0.50000 1.00000

loop_
_cod_related_entry_id
_cod_related_entry_database
_cod_related_entry_code
1 AMCSD 0016807
